data_7105993
loop_
_publ_author_name
'Zibin Zhang'
'Yan Luo'
'Binyuan Xia'
'Chengyou Han'
'Yihua Yu'
'Xiaopeng Chen'
'Feihe Huang'

_publ_section_title
;
 Four Structural isomers of BMpillar[5]arene: Synthesis, Crystal
 Structures and Complexation with N-Octyltrimethyl Ammonium
 Hexafluorophosphate
;
_journal_name_full Chem.Commun.
_journal_page_first 2417
_journal_paper_doi 10.1039/c0cc03732j
_journal_volume 47
_journal_year 2011
_chemical_formula_moiety 'C60 H80 O10'
_chemical_formula_sum 'C60 H80 O10'
_chemical_formula_weight 961.24
_chemical_name_systematic
;
?
;
_space_group_IT_number 2
_symmetry_cell_setting triclinic
_symmetry_space_group_name_Hall '-P 1'
_symmetry_space_group_name_H-M 'P -1'
_atom_sites_solution_hydrogens geom
_atom_sites_solution_primary direct
_atom_sites_solution_secondary difmap
_audit_creation_method SHELXL-97
_cell_angle_alpha 88.658(5)
_cell_angle_beta 80.286(4)
_cell_angle_gamma 64.905(5)
_cell_formula_units_Z 2
_cell_length_a 12.0537(5)
_cell_length_b 14.0506(9)
_cell_length_c 18.5235(12)
_cell_measurement_reflns_used 6050
_cell_measurement_temperature 293(2)
_cell_measurement_theta_max 66.9117
_cell_measurement_theta_min 2.4215
_cell_volume 2796.2(3)
_computing_cell_refinement 'CrysAlis PRO (Oxford Diffraction, 2009)'
_computing_data_collection 'CrysAlis PRO'
_computing_data_reduction 'CrysAlis PRO'
_computing_molecular_graphics 'OLEX2 (Dolomanov et al., 2009)'
_computing_publication_material OLEX2
_computing_structure_refinement 'SHELXL-97 (Sheldrick, 1997)'
_computing_structure_solution 'SHELXS-97 (Sheldrick, 1990)'
_diffrn_ambient_temperature 293(2)
_diffrn_detector_area_resol_mean 10.3592
_diffrn_measured_fraction_theta_full 0.993
_diffrn_measured_fraction_theta_max 0.993
_diffrn_measurement_device_type 'Xcalibur, Atlas, Gemini ultra'
_diffrn_measurement_method '\w scans'
_diffrn_radiation_monochromator graphite
_diffrn_radiation_source 'fine-focus sealed tube'
_diffrn_radiation_type CuK\a
_diffrn_radiation_wavelength 1.54184
_diffrn_reflns_av_R_equivalents 0.0519
_diffrn_reflns_av_sigmaI/netI 0.0424
_diffrn_reflns_limit_h_max 13
_diffrn_reflns_limit_h_min -14
_diffrn_reflns_limit_k_max 16
_diffrn_reflns_limit_k_min -16
_diffrn_reflns_limit_l_max 22
_diffrn_reflns_limit_l_min -21
_diffrn_reflns_number 35262
_diffrn_reflns_theta_full 67.02
_diffrn_reflns_theta_max 67.02
_diffrn_reflns_theta_min 2.42
_exptl_absorpt_coefficient_mu 0.607
_exptl_absorpt_correction_T_max 0.941
_exptl_absorpt_correction_T_min 0.864
_exptl_absorpt_correction_type multi-scan
_exptl_absorpt_process_details
;
CrysAlisPro, Oxford Diffraction Ltd.,
Version 1.171.33.53 (release 17-11-2009 CrysAlis171 .NET)
(compiled Nov 17 2009,16:58:22)
Empirical absorption correction using spherical harmonics,
implemented in SCALE3 ABSPACK scaling algorithm.
;
_exptl_crystal_colour colorless
_exptl_crystal_density_diffrn 1.142
_exptl_crystal_density_method 'not measured'
_exptl_crystal_description block
_exptl_crystal_F_000 1040
_exptl_crystal_size_max 0.31
_exptl_crystal_size_mid 0.20
_exptl_crystal_size_min 0.10
_refine_diff_density_max 1.153
_refine_diff_density_min -0.515
_refine_diff_density_rms 0.071
_refine_ls_extinction_method none
_refine_ls_goodness_of_fit_ref 1.244
_refine_ls_hydrogen_treatment constr
_refine_ls_matrix_type full
_refine_ls_number_parameters 616
_refine_ls_number_reflns 9911
_refine_ls_number_restraints 36
_refine_ls_restrained_S_all 1.263
_refine_ls_R_factor_all 0.1571
_refine_ls_R_factor_gt 0.1123
_refine_ls_shift/su_max 0.000
_refine_ls_shift/su_mean 0.000
_refine_ls_structure_factor_coef Fsqd
_refine_ls_weighting_details 'calc w=1/[\s^2^(Fo^2^)+(0.2000P)^2^+0.0000P] where P=(Fo^2^+2Fc^2^)/3'
_refine_ls_weighting_scheme calc
_refine_ls_wR_factor_gt 0.3361
_refine_ls_wR_factor_ref 0.3700
_reflns_number_gt 5343
_reflns_number_total 9911
_reflns_threshold_expression >2sigma(I)
_cod_data_source_file C0CC03732J.TXT
_cod_data_source_block 1
_cod_depositor_comments
;
The following automatic conversions were performed:

'_symmetry_cell_setting' value 'Triclinic' changed to 'triclinic'
according to the built-in table from CIF Core dictionary named
'cif_core.dic' version 2.4.1 from 2010-06-29.

Automatic conversion script
Id: cif_fix_values 1646 2011-03-28 12:23:43Z adriana 

The following automatic conversions were performed:

'_exptl_absorpt_correction_type' value 'multi-scan'' was replaced
with the value 'multi-scan' as specified in the replacement file
'src/cod-tools/trunk/data/replacement-values/replacement_values.lst'.

Automatic conversion script
Id: cif_fix_values 5376 2017-05-30 11:51:03Z andrius 
;
_cod_database_code 7105993

loop_
_symmetry_equiv_pos_as_xyz
'x, y, z'
'-x, -y, -z'

loop_
_atom_site_label
_atom_site_type_symbol
_atom_site_fract_x
_atom_site_fract_y
_atom_site_fract_z
_atom_site_U_iso_or_equiv
_atom_site_adp_type
_atom_site_occupancy
_atom_site_symmetry_multiplicity
_atom_site_calc_flag
_atom_site_refinement_flags
_atom_site_disorder_assembly
_atom_site_disorder_group
O1 O 0.5298(5) 0.4890(4) 0.7414(2) 0.1271(17) Uani 1 1 d . . .
O2 O 0.6830(4) 0.0727(4) 0.6625(3) 0.1061(13) Uani 1 1 d . . .
O3 O 0.8974(3) 0.3101(3) 0.5267(2) 0.0962(11) Uani 1 1 d . . .
O4 O 1.1532(3) -0.0887(3) 0.61801(17) 0.0785(9) Uani 1 1 d . . .
O5 O 1.2728(4) 0.2236(4) 0.6324(2) 0.0980(12) Uani 1 1 d . . .
O6 O 1.3533(3) -0.0805(3) 0.83700(16) 0.0711(9) Uani 1 1 d . E .
O7 O 1.1690(3) 0.3371(3) 0.88393(19) 0.0769(9) Uani 1 1 d . E .
O8 O 0.9552(2) 0.1182(3) 1.06436(16) 0.0732(9) Uani 1 1 d . . .
O9 O 0.7075(3) 0.5069(3) 0.96561(17) 0.0795(10) Uani 1 1 d . . .
O10 O 0.5482(3) 0.1990(3) 0.9295(2) 0.0882(11) Uani 1 1 d . E .
C1 C 0.5498(14) 0.5552(12) 0.6892(9) 0.209(5) Uiso 1 1 d . . .
H1A H 0.5540 0.5281 0.6412 0.313 Uiso 1 1 calc R . .
H1C H 0.6266 0.5589 0.6920 0.313 Uiso 1 1 calc R . .
H1B H 0.4825 0.6242 0.6983 0.313 Uiso 1 1 calc R . .
C2 C 0.5703(5) 0.3865(5) 0.7204(3) 0.0878(16) Uani 1 1 d . . .
C3 C 0.5340(4) 0.3273(5) 0.7702(3) 0.0765(14) Uani 1 1 d . E .
C4 C 0.5701(4) 0.2230(5) 0.7511(3) 0.0831(16) Uani 1 1 d . . .
H4 H 0.5458 0.1820 0.7844 0.100 Uiso 1 1 calc R . .
C5 C 0.6418(4) 0.1772(5) 0.6833(3) 0.0823(15) Uani 1 1 d . . .
C6 C 0.6806(4) 0.2371(5) 0.6331(2) 0.0748(14) Uani 1 1 d . . .
C7 C 0.6417(5) 0.3412(5) 0.6514(3) 0.0847(15) Uani 1 1 d . . .
H7 H 0.6630 0.3832 0.6175 0.102 Uiso 1 1 calc R . .
C8 C 0.6424(6) 0.0104(6) 0.7087(6) 0.126(3) Uani 1 1 d . B .
H8A H 0.5522 0.0404 0.7171 0.151 Uiso 1 1 calc R . .
H8B H 0.6684 0.0092 0.7556 0.151 Uiso 1 1 calc R . .
C9 C 0.6915(13) -0.0945(10) 0.6778(8) 0.183(4) Uiso 1 1 d D . .
H9BD H 0.7815 -0.1234 0.6659 0.220 Uiso 0.50 1 calc PR A 2
H9BC H 0.6692 -0.1386 0.7129 0.220 Uiso 0.50 1 calc PR A 2
H9AB H 0.7800 -0.1202 0.6779 0.220 Uiso 0.50 1 calc PR A 1
H9AA H 0.6830 -0.0839 0.6268 0.220 Uiso 0.50 1 calc PR A 1
C10 C 0.645(2) -0.0925(16) 0.6172(11) 0.149(4) Uiso 0.50 1 d PD B 2
H10B H 0.6890 -0.0693 0.5774 0.179 Uiso 0.50 1 calc PR B 2
H10A H 0.5580 -0.0418 0.6254 0.179 Uiso 0.50 1 calc PR B 2
C11 C 0.653(3) -0.2009(19) 0.5944(16) 0.189(6) Uiso 0.50 1 d PD B 2
H11A H 0.6427 -0.2013 0.5442 0.284 Uiso 0.50 1 calc PR B 2
H11B H 0.5892 -0.2139 0.6253 0.284 Uiso 0.50 1 calc PR B 2
H11C H 0.7332 -0.2548 0.5997 0.284 Uiso 0.50 1 calc PR B 2
C12 C 0.6691(18) -0.1896(12) 0.6926(11) 0.149(4) Uiso 0.50 1 d PD B 1
H12A H 0.5875 -0.1746 0.6819 0.179 Uiso 0.50 1 calc PR B 1
H12B H 0.6656 -0.2000 0.7448 0.179 Uiso 0.50 1 calc PR B 1
C13 C 0.761(2) -0.2935(17) 0.6520(15) 0.189(6) Uiso 0.50 1 d PD B 1
H13A H 0.7511 -0.2913 0.6015 0.284 Uiso 0.50 1 calc PR B 1
H13B H 0.7450 -0.3500 0.6741 0.284 Uiso 0.50 1 calc PR B 1
H13C H 0.8442 -0.3046 0.6549 0.284 Uiso 0.50 1 calc PR B 1
C14 C 0.7608(4) 0.1888(5) 0.5605(2) 0.0818(15) Uani 1 1 d . . .
H14B H 0.7401 0.2409 0.5237 0.098 Uiso 1 1 calc R . .
H14A H 0.7445 0.1309 0.5456 0.098 Uiso 1 1 calc R . .
C15 C 0.9523(10) 0.3783(8) 0.5195(6) 0.149(3) Uiso 1 1 d . . .
H15B H 1.0224 0.3526 0.4802 0.224 Uiso 1 1 calc R . .
H15C H 0.9797 0.3835 0.5644 0.224 Uiso 1 1 calc R . .
H15A H 0.8932 0.4464 0.5090 0.224 Uiso 1 1 calc R . .
C16 C 0.9634(4) 0.2111(5) 0.5488(2) 0.0776(14) Uani 1 1 d . . .
C17 C 0.9004(4) 0.1481(4) 0.5652(2) 0.0733(14) Uani 1 1 d . . .
C18 C 0.9620(4) 0.0481(4) 0.5874(2) 0.0727(13) Uani 1 1 d . . .
H18 H 0.9197 0.0060 0.5980 0.087 Uiso 1 1 calc R . .
C19 C 1.0875(4) 0.0085(4) 0.5944(2) 0.0702(13) Uani 1 1 d . . .
C20 C 1.1523(4) 0.0705(4) 0.5766(2) 0.0711(13) Uani 1 1 d . . .
C21 C 1.0886(4) 0.1711(4) 0.5534(2) 0.0747(13) Uani 1 1 d . . .
H21 H 1.1311 0.2126 0.5406 0.090 Uiso 1 1 calc R . .
C22 C 1.0918(6) -0.1517(5) 0.6390(3) 0.0987(17) Uani 1 1 d DU . .
H22A H 1.0633 -0.1685 0.5972 0.118 Uiso 1 1 calc R . .
H22B H 1.0198 -0.1143 0.6766 0.118 Uiso 1 1 calc R . .
C23 C 1.1776(9) -0.2501(6) 0.6677(5) 0.129(2) Uani 1 1 d DU D .
H23B H 1.2083 -0.2304 0.7074 0.155 Uiso 1 1 calc R . .
H23A H 1.2486 -0.2853 0.6290 0.155 Uiso 1 1 calc R . .
C24 C 1.1271(9) -0.3328(8) 0.6969(6) 0.166(3) Uiso 1 1 d DU . .
H24B H 1.1963 -0.3962 0.7071 0.199 Uiso 0.25 1 calc PR C 1
H24A H 1.0698 -0.3046 0.7427 0.199 Uiso 0.25 1 calc PR C 1
H24F H 1.1976 -0.3983 0.7024 0.199 Uiso 0.25 1 calc PR C 3
H24E H 1.0864 -0.3461 0.6600 0.199 Uiso 0.25 1 calc PR C 3
H24C H 1.0921 -0.3517 0.6592 0.199 Uiso 0.50 1 calc PR C 2
H24D H 1.0619 -0.3023 0.7393 0.199 Uiso 0.50 1 calc PR C 2
C25 C 1.060(2) -0.362(2) 0.6428(12) 0.098(6) Uiso 0.25 1 d PDU D 1
H25A H 0.9956 -0.2994 0.6289 0.146 Uiso 0.25 1 calc PR D 1
H25C H 1.0232 -0.4065 0.6662 0.146 Uiso 0.25 1 calc PR D 1
H25B H 1.1186 -0.3993 0.5999 0.146 Uiso 0.25 1 calc PR D 1
C26 C 1.033(2) -0.301(2) 0.7722(11) 0.115(8) Uiso 0.25 1 d PDU D 3
H26B H 0.9890 -0.2252 0.7779 0.173 Uiso 0.25 1 calc PR D 3
H26C H 1.0777 -0.3265 0.8119 0.173 Uiso 0.25 1 calc PR D 3
H26A H 0.9742 -0.3303 0.7725 0.173 Uiso 0.25 1 calc PR D 3
C27 C 1.2381(10) -0.4353(9) 0.7189(7) 0.097(3) Uiso 0.50 1 d PDU D 2
H27A H 1.2272 -0.4967 0.7071 0.146 Uiso 0.50 1 calc PR D 2
H27C H 1.2376 -0.4306 0.7706 0.146 Uiso 0.50 1 calc PR D 2
H27B H 1.3160 -0.4404 0.6922 0.146 Uiso 0.50 1 calc PR D 2
C28 C 1.2883(4) 0.0294(5) 0.5847(2) 0.0753(13) Uani 1 1 d . E .
H28A H 1.3294 -0.0460 0.5733 0.090 Uiso 1 1 calc R . .
H28B H 1.3291 0.0622 0.5499 0.090 Uiso 1 1 calc R . .
C29 C 1.3782(5) -0.1823(4) 0.8131(3) 0.0791(13) Uani 1 1 d . . .
H29B H 1.4447 -0.2054 0.7716 0.119 Uiso 1 1 calc R . .
H29A H 1.3050 -0.1824 0.7992 0.119 Uiso 1 1 calc R . .
H29C H 1.4020 -0.2291 0.8520 0.119 Uiso 1 1 calc R . .
C30 C 1.3012(3) 0.0520(4) 0.6615(2) 0.0695(13) Uani 1 1 d . . .
C31 C 1.3213(3) -0.0244(4) 0.7123(2) 0.0627(11) Uani 1 1 d . E .
H31 H 1.3299 -0.0906 0.6981 0.075 Uiso 1 1 calc R . .
C32 C 1.3290(3) -0.0049(4) 0.7849(2) 0.0640(12) Uani 1 1 d . . .
C33 C 1.3126(3) 0.0949(4) 0.8072(2) 0.0633(12) Uani 1 1 d . E .
C34 C 1.2948(3) 0.1701(4) 0.7560(2) 0.0670(12) Uani 1 1 d . . .
H34 H 1.2859 0.2365 0.7698 0.080 Uiso 1 1 calc R E .
C35 C 1.2899(4) 0.1487(4) 0.6834(3) 0.0734(13) Uani 1 1 d . E .
C36 C 1.3412(14) 0.2700(12) 0.6201(8) 0.104(3) Uiso 0.50 1 d PD E 1
H36A H 1.4261 0.2160 0.6120 0.125 Uiso 0.50 1 calc PR E 1
H36B H 1.3300 0.3090 0.6654 0.125 Uiso 0.50 1 calc PR E 1
C38 C 1.4499(19) 0.2578(16) 0.5128(12) 0.156(5) Uiso 0.50 1 d PD E 1
H38B H 1.5142 0.2247 0.5423 0.188 Uiso 0.50 1 calc PR E 1
H38A H 1.4283 0.2039 0.4962 0.188 Uiso 0.50 1 calc PR E 1
C39 C 1.499(3) 0.299(2) 0.4494(15) 0.197(7) Uiso 0.50 1 d PD E 1
H39A H 1.4470 0.3131 0.4130 0.295 Uiso 0.50 1 calc PR E 1
H39B H 1.5820 0.2488 0.4293 0.295 Uiso 0.50 1 calc PR E 1
H39C H 1.5018 0.3635 0.4638 0.295 Uiso 0.50 1 calc PR E 1
C40 C 1.2991(15) 0.3110(12) 0.6437(9) 0.104(3) Uiso 0.50 1 d P E 2
H40B H 1.3840 0.2856 0.6521 0.125 Uiso 0.50 1 calc PR E 2
H40A H 1.2443 0.3522 0.6873 0.125 Uiso 0.50 1 calc PR E 2
C41 C 1.3335(14) 0.3425(11) 0.5616(8) 0.106(3) Uiso 0.50 1 d PD E 1
H41B H 1.3453 0.4032 0.5754 0.127 Uiso 0.50 1 calc PR E 1
H41A H 1.2582 0.3641 0.5409 0.127 Uiso 0.50 1 calc PR E 1
C42 C 1.4007(15) 0.3799(14) 0.5298(11) 0.156(5) Uiso 0.50 1 d PD E 2
H42B H 1.4707 0.3514 0.5555 0.188 Uiso 0.50 1 calc PR E 2
H42A H 1.4211 0.3363 0.4853 0.188 Uiso 0.50 1 calc PR E 2
C43 C 1.373(2) 0.4931(16) 0.5109(15) 0.197(7) Uiso 0.50 1 d PD E 2
H43B H 1.4236 0.4931 0.4648 0.295 Uiso 0.50 1 calc PR E 2
H43C H 1.3924 0.5266 0.5486 0.295 Uiso 0.50 1 calc PR E 2
H43A H 1.2870 0.5307 0.5075 0.295 Uiso 0.50 1 calc PR E 2
C44 C 1.2825(13) 0.3808(12) 0.5792(8) 0.106(3) Uiso 0.50 1 d PD E 2
H44B H 1.2301 0.4526 0.5980 0.127 Uiso 0.50 1 calc PR E 2
H44A H 1.2372 0.3614 0.5482 0.127 Uiso 0.50 1 calc PR E 2
C45 C 1.3125(3) 0.1212(4) 0.8866(2) 0.0641(12) Uani 1 1 d . . .
H45B H 1.3543 0.1668 0.8875 0.077 Uiso 1 1 calc R E .
H45A H 1.3588 0.0569 0.9094 0.077 Uiso 1 1 calc R . .
C46 C 1.1030(5) 0.4461(5) 0.8803(4) 0.0931(17) Uani 1 1 d . . .
H46B H 1.1543 0.4730 0.8494 0.140 Uiso 1 1 calc R . .
H46C H 1.0803 0.4792 0.9287 0.140 Uiso 1 1 calc R . .
H46A H 1.0292 0.4609 0.8604 0.140 Uiso 1 1 calc R . .
C47 C 1.1104(3) 0.2833(4) 0.9265(2) 0.0630(11) Uani 1 1 d . . .
C48 C 1.1805(3) 0.1757(4) 0.9308(2) 0.0620(11) Uani 1 1 d . E .
C49 C 1.1282(3) 0.1207(4) 0.9753(2) 0.0607(11) Uani 1 1 d . . .
H49 H 1.1737 0.0487 0.9781 0.073 Uiso 1 1 calc R E .
C50 C 1.0078(3) 0.1703(4) 1.0168(2) 0.0638(12) Uani 1 1 d . E .
C51 C 0.9362(3) 0.2763(4) 1.0093(2) 0.0636(12) Uani 1 1 d . . .
C52 C 0.9887(4) 0.3315(4) 0.9647(2) 0.0661(12) Uani 1 1 d . E .
H52 H 0.9417 0.4029 0.9599 0.079 Uiso 1 1 calc R . .
C53 C 1.0373(4) 0.0240(5) 1.0923(3) 0.0789(14) Uani 1 1 d . . .
H53B H 1.1043 0.0347 1.1077 0.095 Uiso 1 1 calc R . .
H53A H 1.0733 -0.0323 1.0543 0.095 Uiso 1 1 calc R . .
C54 C 0.9666(6) -0.0055(5) 1.1558(3) 0.0888(16) Uani 1 1 d . G .
H54B H 0.9456 0.0450 1.1964 0.107 Uiso 1 1 calc R . .
H54A H 0.8890 0.0017 1.1425 0.107 Uiso 1 1 calc R . .
C55 C 1.0273(8) -0.1095(7) 1.1814(4) 0.123(2) Uani 1 1 d D . .
H55C H 1.0199 -0.1497 1.1422 0.148 Uiso 0.25 1 calc PR F 2
H55D H 1.1127 -0.1182 1.1698 0.148 Uiso 0.25 1 calc PR F 2
H55A H 1.0483 -0.1607 1.1413 0.148 Uiso 0.75 1 calc PR F 1
H55B H 0.9695 -0.1209 1.2199 0.148 Uiso 0.75 1 calc PR F 1
C56 C 1.1398(6) -0.1278(7) 1.2096(4) 0.088(2) Uani 0.75 1 d PD G 1
H56A H 1.2036 -0.1305 1.1698 0.132 Uiso 0.75 1 calc PR G 1
H56B H 1.1673 -0.1933 1.2332 0.132 Uiso 0.75 1 calc PR G 1
H56C H 1.1227 -0.0716 1.2443 0.132 Uiso 0.75 1 calc PR G 1
C57 C 1.0408(17) -0.1823(16) 1.2366(9) 0.076(5) Uani 0.25 1 d PD G 2
H57C H 1.0113 -0.1454 1.2839 0.114 Uiso 0.25 1 calc PR G 2
H57B H 1.1270 -0.2302 1.2328 0.114 Uiso 0.25 1 calc PR G 2
H57A H 0.9933 -0.2209 1.2307 0.114 Uiso 0.25 1 calc PR G 2
C58 C 0.8016(3) 0.3300(4) 1.0488(2) 0.0670(12) Uani 1 1 d . E .
H58B H 0.7853 0.3985 1.0692 0.080 Uiso 1 1 calc R . .
H58A H 0.7885 0.2883 1.0889 0.080 Uiso 1 1 calc R . .
C59 C 0.7112(3) 0.3431(4) 0.9963(2) 0.0692(13) Uani 1 1 d . . .
C60 C 0.6735(3) 0.2638(4) 0.9883(2) 0.0719(13) Uani 1 1 d . E .
H60 H 0.7030 0.2038 1.0149 0.086 Uiso 1 1 calc R . .
C61 C 0.5906(3) 0.2739(5) 0.9399(2) 0.0761(14) Uani 1 1 d . . .
C62 C 0.5459(3) 0.3619(5) 0.9001(2) 0.0747(14) Uani 1 1 d . E .
C63 C 0.5846(4) 0.4390(5) 0.9084(2) 0.0770(15) Uani 1 1 d . . .
H63 H 0.5556 0.4987 0.8814 0.092 Uiso 1 1 calc R E .
C64 C 0.6656(3) 0.4311(4) 0.9557(2) 0.0720(13) Uani 1 1 d . E .
C65 C 0.5916(5) 0.1087(6) 0.9686(4) 0.104(2) Uani 1 1 d . . .
H65B H 0.6800 0.0709 0.9537 0.155 Uiso 1 1 calc R E .
H65A H 0.5520 0.0648 0.9590 0.155 Uiso 1 1 calc R . .
H65C H 0.5727 0.1279 1.0201 0.155 Uiso 1 1 calc R . .
C66 C 0.6723(5) 0.5934(5) 0.9203(3) 0.0941(18) Uani 1 1 d . . .
H66B H 0.5823 0.6305 0.9277 0.113 Uiso 1 1 calc R . .
H66A H 0.7024 0.5687 0.8692 0.113 Uiso 1 1 calc R . .
C67 C 0.7258(6) 0.6653(6) 0.9388(5) 0.117(2) Uani 1 1 d . . .
H67A H 0.8147 0.6279 0.9379 0.140 Uiso 1 1 calc R . .
H67B H 0.6858 0.7011 0.9866 0.140 Uiso 1 1 calc R . .
C68 C 0.6964(12) 0.7436(9) 0.8762(7) 0.169(4) Uiso 1 1 d D . .
H68A H 0.7440 0.7090 0.8291 0.203 Uiso 1 1 calc R . .
H68B H 0.6084 0.7741 0.8735 0.203 Uiso 1 1 calc R . .
C69 C 0.7339(16) 0.8238(12) 0.8978(10) 0.241(7) Uiso 1 1 d D . .
H69A H 0.6809 0.8909 0.8821 0.361 Uiso 1 1 calc R . .
H69B H 0.8186 0.8055 0.8753 0.361 Uiso 1 1 calc R . .
H69C H 0.7267 0.8274 0.9502 0.361 Uiso 1 1 calc R . .
C70 C 0.4599(4) 0.3730(5) 0.8462(3) 0.0853(16) Uani 1 1 d . . .
H70B H 0.4053 0.4467 0.8434 0.102 Uiso 1 1 calc R E .
H70A H 0.4085 0.3365 0.8634 0.102 Uiso 1 1 calc R . .

loop_
_atom_site_aniso_label
_atom_site_aniso_U_11
_atom_site_aniso_U_22
_atom_site_aniso_U_33
_atom_site_aniso_U_23
_atom_site_aniso_U_13
_atom_site_aniso_U_12
O1 0.159(4) 0.102(3) 0.080(3) -0.017(2) -0.009(3) -0.021(3)
O2 0.076(2) 0.113(3) 0.119(3) -0.035(3) 0.018(2) -0.041(2)
O3 0.077(2) 0.111(3) 0.097(3) 0.013(2) -0.0355(19) -0.030(2)
O4 0.0765(19) 0.096(2) 0.0616(18) -0.0040(16) -0.0183(15) -0.0325(19)
O5 0.115(3) 0.133(3) 0.085(2) 0.033(2) -0.052(2) -0.079(3)
O6 0.0574(15) 0.087(2) 0.0545(16) -0.0101(15) -0.0131(12) -0.0154(14)
O7 0.0475(14) 0.087(2) 0.091(2) -0.0240(17) 0.0055(14) -0.0290(15)
O8 0.0461(14) 0.104(2) 0.0565(16) -0.0042(15) -0.0060(12) -0.0203(15)
O9 0.0476(15) 0.101(2) 0.0677(18) -0.0093(17) -0.0090(13) -0.0104(16)
O10 0.0519(16) 0.128(3) 0.082(2) -0.004(2) -0.0293(15) -0.0294(18)
C2 0.076(3) 0.097(4) 0.066(3) -0.015(3) -0.022(2) -0.010(3)
C3 0.044(2) 0.107(4) 0.058(3) -0.009(3) -0.0205(18) -0.008(2)
C4 0.043(2) 0.127(5) 0.066(3) -0.008(3) -0.0068(18) -0.023(2)
C5 0.045(2) 0.105(4) 0.081(3) -0.021(3) -0.006(2) -0.017(2)
C6 0.048(2) 0.110(4) 0.056(2) -0.008(3) -0.0154(18) -0.020(2)
C7 0.075(3) 0.113(4) 0.056(2) -0.002(3) -0.018(2) -0.028(3)
C8 0.071(3) 0.103(5) 0.178(8) -0.028(5) 0.004(4) -0.023(3)
C14 0.057(2) 0.123(4) 0.055(2) -0.013(2) -0.0167(18) -0.024(3)
C16 0.064(3) 0.105(4) 0.053(2) -0.005(2) -0.0188(19) -0.022(3)
C17 0.054(2) 0.107(4) 0.046(2) -0.020(2) -0.0103(17) -0.020(3)
C18 0.059(2) 0.110(4) 0.045(2) -0.021(2) -0.0075(17) -0.031(3)
C19 0.064(2) 0.098(3) 0.0407(19) -0.016(2) -0.0104(17) -0.026(2)
C20 0.053(2) 0.103(4) 0.045(2) -0.016(2) -0.0069(17) -0.022(2)
C21 0.064(2) 0.108(4) 0.049(2) -0.003(2) -0.0142(18) -0.031(3)
C22 0.121(4) 0.122(4) 0.066(3) -0.002(3) -0.028(3) -0.060(4)
C23 0.157(5) 0.143(5) 0.105(4) 0.008(4) -0.043(4) -0.073(4)
C28 0.056(2) 0.110(4) 0.050(2) -0.008(2) -0.0096(17) -0.025(2)
C29 0.078(3) 0.087(3) 0.062(3) -0.010(2) -0.016(2) -0.024(2)
C30 0.0425(19) 0.102(4) 0.051(2) -0.011(2) -0.0112(16) -0.017(2)
C31 0.0376(17) 0.082(3) 0.052(2) -0.012(2) -0.0056(15) -0.0108(17)
C32 0.0333(17) 0.090(3) 0.057(2) -0.015(2) -0.0063(15) -0.0150(18)
C33 0.0288(16) 0.093(3) 0.057(2) -0.014(2) -0.0075(14) -0.0141(17)
C34 0.0437(19) 0.089(3) 0.064(2) -0.009(2) -0.0153(17) -0.0215(19)
C35 0.054(2) 0.095(4) 0.071(3) 0.004(3) -0.0209(19) -0.028(2)
C45 0.0318(16) 0.096(3) 0.058(2) -0.019(2) -0.0075(15) -0.0203(18)
C46 0.079(3) 0.087(4) 0.107(4) -0.022(3) 0.013(3) -0.038(3)
C47 0.0430(19) 0.085(3) 0.060(2) -0.019(2) -0.0061(16) -0.025(2)
C48 0.0358(17) 0.093(3) 0.052(2) -0.020(2) -0.0063(15) -0.022(2)
C49 0.0377(17) 0.082(3) 0.054(2) -0.0092(19) -0.0120(15) -0.0154(18)
C50 0.0396(18) 0.097(3) 0.049(2) -0.012(2) -0.0096(15) -0.022(2)
C51 0.0378(18) 0.092(3) 0.054(2) -0.020(2) -0.0095(16) -0.019(2)
C52 0.047(2) 0.084(3) 0.062(2) -0.017(2) -0.0085(18) -0.022(2)
C53 0.063(2) 0.111(4) 0.058(2) -0.003(2) -0.014(2) -0.031(3)
C54 0.098(4) 0.125(5) 0.055(3) 0.000(3) -0.016(2) -0.058(3)
C55 0.136(6) 0.162(7) 0.085(4) 0.002(5) -0.030(4) -0.071(5)
C56 0.059(3) 0.121(6) 0.070(4) -0.001(4) -0.001(3) -0.028(4)
C57 0.067(10) 0.093(13) 0.049(9) 0.009(9) -0.007(7) -0.018(9)
C58 0.0393(18) 0.100(3) 0.051(2) -0.020(2) -0.0048(15) -0.0201(19)
C59 0.0324(17) 0.101(3) 0.055(2) -0.020(2) -0.0023(15) -0.011(2)
C60 0.0381(18) 0.107(4) 0.054(2) -0.015(2) -0.0073(16) -0.014(2)
C61 0.0360(18) 0.121(4) 0.057(2) -0.014(3) -0.0069(17) -0.020(2)
C62 0.0351(18) 0.112(4) 0.057(2) -0.018(2) -0.0079(16) -0.011(2)
C63 0.0378(19) 0.112(4) 0.049(2) -0.015(2) -0.0021(15) -0.002(2)
C64 0.0362(18) 0.099(3) 0.060(2) -0.024(2) 0.0021(16) -0.012(2)
C65 0.065(3) 0.145(6) 0.113(4) 0.005(4) -0.040(3) -0.047(3)
C66 0.057(3) 0.112(4) 0.078(3) -0.005(3) -0.002(2) -0.006(3)
C67 0.076(3) 0.115(5) 0.137(6) 0.036(4) -0.019(4) -0.021(3)
C70 0.044(2) 0.120(4) 0.062(3) -0.018(3) -0.0122(18) -0.004(2)

loop_
_atom_type_symbol
_atom_type_description
_atom_type_scat_dispersion_real
_atom_type_scat_dispersion_imag
_atom_type_scat_source
C C 0.0181 0.0091 'International Tables Vol C Tables 4.2.6.8 and 6.1.1.4'
H H 0.0000 0.0000 'International Tables Vol C Tables 4.2.6.8 and 6.1.1.4'
O O 0.0492 0.0322 'International Tables Vol C Tables 4.2.6.8 and 6.1.1.4'

loop_
_geom_angle_atom_site_label_1
_geom_angle_atom_site_label_2
_geom_angle_atom_site_label_3
_geom_angle
_geom_angle_site_symmetry_1
_geom_angle_site_symmetry_3
_geom_angle_publ_flag
C2 O1 C1 117.6(8) . . ?
C5 O2 C8 118.7(5) . . ?
C15 O3 C16 118.2(5) . . ?
C19 O4 C22 118.4(4) . . ?
C36 O5 C35 121.8(7) . . ?
C36 O5 C40 28.8(8) . . ?
C35 O5 C40 120.3(7) . . ?
C32 O6 C29 116.7(3) . . ?
C47 O7 C46 118.2(3) . . ?
C50 O8 C53 117.5(3) . . ?
C64 O9 C66 117.2(4) . . ?
C61 O10 C65 117.2(4) . . ?
O1 C1 H1A 109.5 . . ?
O1 C1 H1C 109.5 . . ?
H1A C1 H1C 109.5 . . ?
O1 C1 H1B 109.5 . . ?
H1A C1 H1B 109.5 . . ?
H1C C1 H1B 109.5 . . ?
O1 C2 C3 115.6(5) . . ?
O1 C2 C7 124.0(6) . . ?
C3 C2 C7 120.4(6) . . ?
C2 C3 C4 118.1(5) . . ?
C2 C3 C70 121.8(5) . . ?
C4 C3 C70 120.0(5) . . ?
C3 C4 C5 122.0(6) . . ?
C3 C4 H4 119.0 . . ?
C5 C4 H4 119.0 . . ?
O2 C5 C4 124.0(6) . . ?
O2 C5 C6 116.1(5) . . ?
C4 C5 C6 119.8(6) . . ?
C7 C6 C5 118.1(5) . . ?
C7 C6 C14 121.0(5) . . ?
C5 C6 C14 120.9(5) . . ?
C6 C7 C2 121.5(6) . . ?
C6 C7 H7 119.2 . . ?
C2 C7 H7 119.2 . . ?
O2 C8 C9 111.1(8) . . ?
O2 C8 H8A 109.4 . . ?
C9 C8 H8A 109.4 . . ?
O2 C8 H8B 109.4 . . ?
C9 C8 H8B 109.4 . . ?
H8A C8 H8B 108.0 . . ?
C10 C9 C8 108.6(13) . . ?
C10 C9 C12 84.6(14) . . ?
C8 C9 C12 137.1(13) . . ?
C10 C9 H9BD 110.0 . . ?
C8 C9 H9BD 110.0 . . ?
C12 C9 H9BD 102.6 . . ?
C10 C9 H9BC 110.0 . . ?
C8 C9 H9BC 110.0 . . ?
C12 C9 H9BC 30.8 . . ?
H9BD C9 H9BC 108.3 . . ?
C10 C9 H9AB 123.2 . . ?
C8 C9 H9AB 102.9 . . ?
C12 C9 H9AB 102.9 . . ?
H9BD C9 H9AB 13.2 . . ?
H9BC C9 H9AB 101.6 . . ?
C10 C9 H9AA 22.9 . . ?
C8 C9 H9AA 102.9 . . ?
C12 C9 H9AA 102.9 . . ?
H9BD C9 H9AA 92.4 . . ?
H9BC C9 H9AA 131.3 . . ?
H9AB C9 H9AA 105.0 . . ?
C9 C10 C11 112.8(18) . . ?
C9 C10 H10B 109.0 . . ?
C11 C10 H10B 109.0 . . ?
C9 C10 H10A 109.0 . . ?
C11 C10 H10A 109.0 . . ?
H10B C10 H10A 107.8 . . ?
C10 C11 H11A 109.5 . . ?
C10 C11 H11B 109.5 . . ?
H11A C11 H11B 109.5 . . ?
C10 C11 H11C 109.5 . . ?
H11A C11 H11C 109.5 . . ?
H11B C11 H11C 109.5 . . ?
C9 C12 C13 118.8(16) . . ?
C9 C12 H12A 107.6 . . ?
C13 C12 H12A 107.6 . . ?
C9 C12 H12B 107.6 . . ?
C13 C12 H12B 107.6 . . ?
H12A C12 H12B 107.1 . . ?
C6 C14 C17 110.8(3) . . ?
C6 C14 H14B 109.5 . . ?
C17 C14 H14B 109.5 . . ?
C6 C14 H14A 109.5 . . ?
C17 C14 H14A 109.5 . . ?
H14B C14 H14A 108.1 . . ?
O3 C15 H15B 109.5 . . ?
O3 C15 H15C 109.5 . . ?
H15B C15 H15C 109.5 . . ?
O3 C15 H15A 109.5 . . ?
H15B C15 H15A 109.5 . . ?
H15C C15 H15A 109.5 . . ?
O3 C16 C21 123.3(6) . . ?
O3 C16 C17 117.2(4) . . ?
C21 C16 C17 119.5(5) . . ?
C18 C17 C16 119.7(4) . . ?
C18 C17 C14 118.8(5) . . ?
C16 C17 C14 121.5(5) . . ?
C17 C18 C19 121.1(5) . . ?
C17 C18 H18 119.5 . . ?
C19 C18 H18 119.5 . . ?
O4 C19 C20 116.2(4) . . ?
O4 C19 C18 124.1(5) . . ?
C20 C19 C18 119.7(5) . . ?
C21 C20 C19 118.3(4) . . ?
C21 C20 C28 121.2(5) . . ?
C19 C20 C28 120.5(5) . . ?
C16 C21 C20 121.7(5) . . ?
C16 C21 H21 119.1 . . ?
C20 C21 H21 119.1 . . ?
O4 C22 C23 109.5(6) . . ?
O4 C22 H22A 109.8 . . ?
C23 C22 H22A 109.8 . . ?
O4 C22 H22B 109.8 . . ?
C23 C22 H22B 109.8 . . ?
H22A C22 H22B 108.2 . . ?
C22 C23 C24 118.7(7) . . ?
C22 C23 H23B 107.6 . . ?
C24 C23 H23B 107.6 . . ?
C22 C23 H23A 107.6 . . ?
C24 C23 H23A 107.6 . . ?
H23B C23 H23A 107.1 . . ?
C25 C24 C23 114.0(12) . . ?
C25 C24 C26 105.1(17) . . ?
C23 C24 C26 115.8(14) . . ?
C25 C24 C27 110.9(13) . . ?
C23 C24 C27 109.6(9) . . ?
C26 C24 C27 100.5(13) . . ?
C25 C24 H24B 108.7 . . ?
C23 C24 H24B 108.7 . . ?
C26 C24 H24B 103.8 . . ?
C27 C24 H24B 3.5 . . ?
C25 C24 H24A 108.7 . . ?
C23 C24 H24A 108.7 . . ?
C26 C24 H24A 7.1 . . ?
C27 C24 H24A 104.3 . . ?
H24B C24 H24A 107.6 . . ?
C25 C24 H24F 104.6 . . ?
C23 C24 H24F 108.3 . . ?
C26 C24 H24F 108.3 . . ?
C27 C24 H24F 8.7 . . ?
H24B C24 H24F 5.3 . . ?
H24A C24 H24F 112.5 . . ?
C25 C24 H24E 5.7 . . ?
C23 C24 H24E 108.3 . . ?
C26 C24 H24E 108.3 . . ?
C27 C24 H24E 114.3 . . ?
H24B C24 H24E 111.9 . . ?
H24A C24 H24E 111.4 . . ?
H24F C24 H24E 107.4 . . ?
C25 C24 H24C 6.0 . . ?
C23 C24 H24C 109.7 . . ?
C26 C24 H24C 111.0 . . ?
C27 C24 H24C 109.7 . . ?
H24B C24 H24C 107.3 . . ?
H24A C24 H24C 114.5 . . ?
H24F C24 H24C 102.8 . . ?
H24E C24 H24C 4.7 . . ?
C25 C24 H24D 102.5 . . ?
C23 C24 H24D 109.7 . . ?
C26 C24 H24D 9.4 . . ?
C27 C24 H24D 109.7 . . ?
H24B C24 H24D 113.1 . . ?
H24A C24 H24D 6.9 . . ?
H24F C24 H24D 117.7 . . ?
H24E C24 H24D 105.0 . . ?
H24C C24 H24D 108.2 . . ?
C24 C25 H25A 109.5 . . ?
C24 C25 H25C 109.5 . . ?
C24 C25 H25B 109.5 . . ?
C24 C26 H26B 109.5 . . ?
C24 C26 H26C 109.5 . . ?
C24 C26 H26A 109.5 . . ?
C24 C27 H27A 109.5 . . ?
C24 C27 H27C 109.5 . . ?
H27A C27 H27C 109.5 . . ?
C24 C27 H27B 109.5 . . ?
H27A C27 H27B 109.5 . . ?
H27C C27 H27B 109.5 . . ?
C30 C28 C20 111.6(3) . . ?
C30 C28 H28A 109.3 . . ?
C20 C28 H28A 109.3 . . ?
C30 C28 H28B 109.3 . . ?
C20 C28 H28B 109.3 . . ?
H28A C28 H28B 108.0 . . ?
O6 C29 H29B 109.5 . . ?
O6 C29 H29A 109.5 . . ?
H29B C29 H29A 109.5 . . ?
O6 C29 H29C 109.5 . . ?
H29B C29 H29C 109.5 . . ?
H29A C29 H29C 109.5 . . ?
C35 C30 C31 118.2(4) . . ?
C35 C30 C28 121.6(5) . . ?
C31 C30 C28 120.2(5) . . ?
C30 C31 C32 121.7(5) . . ?
C30 C31 H31 119.1 . . ?
C32 C31 H31 119.1 . . ?
O6 C32 C33 116.9(4) . . ?
O6 C32 C31 123.6(4) . . ?
C33 C32 C31 119.5(4) . . ?
C34 C33 C32 118.4(4) . . ?
C34 C33 C45 120.5(4) . . ?
C32 C33 C45 121.1(4) . . ?
C33 C34 C35 121.4(5) . . ?
C33 C34 H34 119.3 . . ?
C35 C34 H34 119.3 . . ?
O5 C35 C30 118.0(4) . . ?
O5 C35 C34 121.3(5) . . ?
C30 C35 C34 120.7(5) . . ?
O5 C36 C41 123.3(13) . . ?
O5 C36 H36A 106.5 . . ?
C41 C36 H36A 106.5 . . ?
O5 C36 H36B 106.5 . . ?
C41 C36 H36B 106.5 . . ?
H36A C36 H36B 106.5 . . ?
C39 C38 C41 113.7(19) . . ?
C39 C38 H38B 108.8 . . ?
C41 C38 H38B 108.8 . . ?
C39 C38 H38A 108.8 . . ?
C41 C38 H38A 108.8 . . ?
H38B C38 H38A 107.7 . . ?
O5 C40 C44 112.4(12) . . ?
O5 C40 H40B 109.1 . . ?
C44 C40 H40B 109.1 . . ?
O5 C40 H40A 109.1 . . ?
C44 C40 H40A 109.1 . . ?
H40B C40 H40A 107.9 . . ?
C36 C41 C38 91.5(12) . . ?
C36 C41 H41B 113.4 . . ?
C38 C41 H41B 113.4 . . ?
C36 C41 H41A 113.4 . . ?
C38 C41 H41A 113.4 . . ?
H41B C41 H41A 110.7 . . ?
C43 C42 C44 107.8(11) . . ?
C43 C42 H42B 110.1 . . ?
C44 C42 H42B 110.1 . . ?
C43 C42 H42A 110.1 . . ?
C44 C42 H42A 110.1 . . ?
H42B C42 H42A 108.5 . . ?
C42 C43 H43B 109.5 . . ?
C42 C43 H43C 109.5 . . ?
H43B C43 H43C 109.5 . . ?
C42 C43 H43A 109.5 . . ?
H43B C43 H43A 109.5 . . ?
H43C C43 H43A 109.5 . . ?
C40 C44 C42 118.3(13) . . ?
C40 C44 H44B 107.7 . . ?
C42 C44 H44B 107.7 . . ?
C40 C44 H44A 107.7 . . ?
C42 C44 H44A 107.7 . . ?
H44B C44 H44A 107.1 . . ?
C33 C45 C48 112.0(3) . . ?
C33 C45 H45B 109.2 . . ?
C48 C45 H45B 109.2 . . ?
C33 C45 H45A 109.2 . . ?
C48 C45 H45A 109.2 . . ?
H45B C45 H45A 107.9 . . ?
O7 C46 H46B 109.5 . . ?
O7 C46 H46C 109.5 . . ?
H46B C46 H46C 109.5 . . ?
O7 C46 H46A 109.5 . . ?
H46B C46 H46A 109.5 . . ?
H46C C46 H46A 109.5 . . ?
O7 C47 C52 123.5(4) . . ?
O7 C47 C48 116.5(3) . . ?
C52 C47 C48 119.9(5) . . ?
C49 C48 C47 118.3(4) . . ?
C49 C48 C45 121.5(4) . . ?
C47 C48 C45 120.2(4) . . ?
C48 C49 C50 121.8(4) . . ?
C48 C49 H49 119.1 . . ?
C50 C49 H49 119.1 . . ?
O8 C50 C51 117.5(3) . . ?
O8 C50 C49 123.1(4) . . ?
C51 C50 C49 119.4(4) . . ?
C52 C51 C50 118.6(4) . . ?
C52 C51 C58 120.8(4) . . ?
C50 C51 C58 120.6(4) . . ?
C51 C52 C47 121.7(5) . . ?
C51 C52 H52 119.2 . . ?
C47 C52 H52 119.2 . . ?
O8 C53 C54 109.2(4) . . ?
O8 C53 H53B 109.8 . . ?
C54 C53 H53B 109.8 . . ?
O8 C53 H53A 109.8 . . ?
C54 C53 H53A 109.8 . . ?
H53B C53 H53A 108.3 . . ?
C55 C54 C53 116.9(6) . . ?
C55 C54 H54B 108.1 . . ?
C53 C54 H54B 108.1 . . ?
C55 C54 H54A 108.1 . . ?
C53 C54 H54A 108.1 . . ?
H54B C54 H54A 107.3 . . ?
C57 C55 C54 151.0(10) . . ?
C57 C55 C56 71.8(10) . . ?
C54 C55 C56 113.9(7) . . ?
C57 C55 H55C 98.9 . . ?
C54 C55 H55C 98.9 . . ?
C56 C55 H55C 127.0 . . ?
C57 C55 H55D 98.9 . . ?
C54 C55 H55D 98.9 . . ?
C56 C55 H55D 33.7 . . ?
H55C C55 H55D 103.9 . . ?
C57 C55 H55A 94.9 . . ?
C54 C55 H55A 108.8 . . ?
C56 C55 H55A 108.8 . . ?
H55C C55 H55A 18.2 . . ?
H55D C55 H55A 87.0 . . ?
C57 C55 H55B 46.0 . . ?
C54 C55 H55B 108.8 . . ?
C56 C55 H55B 108.8 . . ?
H55C C55 H55B 97.6 . . ?
H55D C55 H55B 141.7 . . ?
H55A C55 H55B 107.7 . . ?
C55 C56 H56A 109.5 . . ?
C55 C56 H56B 109.5 . . ?
C55 C56 H56C 109.5 . . ?
C55 C57 H57C 109.5 . . ?
C55 C57 H57B 109.5 . . ?
H57C C57 H57B 109.5 . . ?
C55 C57 H57A 109.5 . . ?
H57C C57 H57A 109.5 . . ?
H57B C57 H57A 109.5 . . ?
C51 C58 C59 111.0(3) . . ?
C51 C58 H58B 109.4 . . ?
C59 C58 H58B 109.4 . . ?
C51 C58 H58A 109.4 . . ?
C59 C58 H58A 109.4 . . ?
H58B C58 H58A 108.0 . . ?
C64 C59 C60 118.3(4) . . ?
C64 C59 C58 122.5(5) . . ?
C60 C59 C58 119.2(5) . . ?
C59 C60 C61 120.2(5) . . ?
C59 C60 H60 119.9 . . ?
C61 C60 H60 119.9 . . ?
C62 C61 O10 115.5(4) . . ?
C62 C61 C60 120.8(5) . . ?
O10 C61 C60 123.7(5) . . ?
C63 C62 C61 118.1(4) . . ?
C63 C62 C70 120.2(5) . . ?
C61 C62 C70 121.6(5) . . ?
C62 C63 C64 122.1(5) . . ?
C62 C63 H63 118.9 . . ?
C64 C63 H63 118.9 . . ?
C59 C64 O9 115.5(4) . . ?
C59 C64 C63 120.4(5) . . ?
O9 C64 C63 124.1(5) . . ?
O10 C65 H65B 109.5 . . ?
O10 C65 H65A 109.5 . . ?
H65B C65 H65A 109.5 . . ?
O10 C65 H65C 109.5 . . ?
H65B C65 H65C 109.5 . . ?
H65A C65 H65C 109.5 . . ?
O9 C66 C67 109.3(5) . . ?
O9 C66 H66B 109.8 . . ?
C67 C66 H66B 109.8 . . ?
O9 C66 H66A 109.8 . . ?
C67 C66 H66A 109.8 . . ?
H66B C66 H66A 108.3 . . ?
C66 C67 C68 101.7(7) . . ?
C66 C67 H67A 111.4 . . ?
C68 C67 H67A 111.4 . . ?
C66 C67 H67B 111.4 . . ?
C68 C67 H67B 111.4 . . ?
H67A C67 H67B 109.3 . . ?
C69 C68 C67 103.2(11) . . ?
C69 C68 H68A 111.1 . . ?
C67 C68 H68A 111.1 . . ?
C69 C68 H68B 111.1 . . ?
C67 C68 H68B 111.1 . . ?
H68A C68 H68B 109.1 . . ?
C68 C69 H69A 109.5 . . ?
C68 C69 H69B 109.5 . . ?
H69A C69 H69B 109.5 . . ?
C68 C69 H69C 109.5 . . ?
H69A C69 H69C 109.5 . . ?
H69B C69 H69C 109.5 . . ?
C62 C70 C3 110.9(3) . . ?
C62 C70 H70B 109.5 . . ?
C3 C70 H70B 109.5 . . ?
C62 C70 H70A 109.5 . . ?
C3 C70 H70A 109.5 . . ?
H70B C70 H70A 108.0 . . ?

loop_
_geom_bond_atom_site_label_1
_geom_bond_atom_site_label_2
_geom_bond_distance
_geom_bond_site_symmetry_2
_geom_bond_publ_flag
O1 C2 1.353(7) . ?
O1 C1 1.389(15) . ?
O2 C5 1.376(7) . ?
O2 C8 1.387(10) . ?
O3 C15 1.368(10) . ?
O3 C16 1.371(7) . ?
O4 C19 1.363(6) . ?
O4 C22 1.387(8) . ?
O5 C36 1.242(15) . ?
O5 C35 1.371(7) . ?
O5 C40 1.420(16) . ?
O6 C32 1.389(6) . ?
O6 C29 1.398(6) . ?
O7 C47 1.390(6) . ?
O7 C46 1.401(7) . ?
O8 C50 1.374(6) . ?
O8 C53 1.424(6) . ?
O9 C64 1.385(6) . ?
O9 C66 1.413(7) . ?
O10 C61 1.380(7) . ?
O10 C65 1.390(8) . ?
C1 H1A 0.9600 . ?
C1 H1C 0.9600 . ?
C1 H1B 0.9600 . ?
C2 C3 1.368(9) . ?
C2 C7 1.407(7) . ?
C3 C4 1.376(8) . ?
C3 C70 1.524(6) . ?
C4 C5 1.392(7) . ?
C4 H4 0.9300 . ?
C5 C6 1.393(8) . ?
C6 C7 1.366(8) . ?
C6 C14 1.501(6) . ?
C7 H7 0.9300 . ?
C8 C9 1.426(14) . ?
C8 H8A 0.9700 . ?
C8 H8B 0.9700 . ?
C9 C10 1.33(2) . ?
C9 C12 1.482(9) . ?
C9 H9BD 0.9700 . ?
C9 H9BC 0.9700 . ?
C9 H9AB 0.9700 . ?
C9 H9AA 0.9700 . ?
C10 C11 1.55(2) . ?
C10 H10B 0.9700 . ?
C10 H10A 0.9700 . ?
C11 H11A 0.9600 . ?
C11 H11B 0.9600 . ?
C11 H11C 0.9600 . ?
C12 C13 1.524(17) . ?
C12 H12A 0.9700 . ?
C12 H12B 0.9700 . ?
C13 H13A 0.9600 . ?
C13 H13B 0.9600 . ?
C13 H13C 0.9600 . ?
C14 C17 1.548(6) . ?
C14 H14B 0.9700 . ?
C14 H14A 0.9700 . ?
C15 H15B 0.9600 . ?
C15 H15C 0.9600 . ?
C15 H15A 0.9600 . ?
C16 C21 1.387(7) . ?
C16 C17 1.390(8) . ?
C17 C18 1.373(8) . ?
C18 C19 1.401(6) . ?
C18 H18 0.9300 . ?
C19 C20 1.398(7) . ?
C20 C21 1.392(8) . ?
C20 C28 1.522(6) . ?
C21 H21 0.9300 . ?
C22 C23 1.484(9) . ?
C22 H22A 0.9700 . ?
C22 H22B 0.9700 . ?
C23 C24 1.572(11) . ?
C23 H23B 0.9700 . ?
C23 H23A 0.9700 . ?
C24 C25 1.555(10) . ?
C24 C26 1.583(10) . ?
C24 C27 1.598(9) . ?
C24 H24B 0.9700 . ?
C24 H24A 0.9700 . ?
C24 H24F 0.9700 . ?
C24 H24E 0.9700 . ?
C24 H24C 0.9700 . ?
C24 H24D 0.9700 . ?
C25 H25A 0.9600 . ?
C25 H25C 0.9600 . ?
C25 H25B 0.9600 . ?
C26 H26B 0.9600 . ?
C26 H26C 0.9600 . ?
C26 H26A 0.9600 . ?
C27 H27A 0.9600 . ?
C27 H27C 0.9600 . ?
C27 H27B 0.9600 . ?
C28 C30 1.513(6) . ?
C28 H28A 0.9700 . ?
C28 H28B 0.9700 . ?
C29 H29B 0.9600 . ?
C29 H29A 0.9600 . ?
C29 H29C 0.9600 . ?
C30 C35 1.371(7) . ?
C30 C31 1.381(7) . ?
C31 C32 1.405(6) . ?
C31 H31 0.9300 . ?
C32 C33 1.392(7) . ?
C33 C34 1.375(7) . ?
C33 C45 1.525(5) . ?
C34 C35 1.400(7) . ?
C34 H34 0.9300 . ?
C36 C41 1.457(15) . ?
C36 H36A 0.9700 . ?
C36 H36B 0.9700 . ?
C38 C39 1.45(3) . ?
C38 C41 1.55(2) . ?
C38 H38B 0.9700 . ?
C38 H38A 0.9700 . ?
C39 H39A 0.9600 . ?
C39 H39B 0.9600 . ?
C39 H39C 0.9600 . ?
C40 C44 1.51(2) . ?
C40 H40B 0.9700 . ?
C40 H40A 0.9700 . ?
C41 H41B 0.9700 . ?
C41 H41A 0.9700 . ?
C42 C43 1.526(10) . ?
C42 C44 1.552(9) . ?
C42 H42B 0.9700 . ?
C42 H42A 0.9700 . ?
C43 H43B 0.9600 . ?
C43 H43C 0.9600 . ?
C43 H43A 0.9600 . ?
C44 H44B 0.9700 . ?
C44 H44A 0.9700 . ?
C45 C48 1.532(5) . ?
C45 H45B 0.9700 . ?
C45 H45A 0.9700 . ?
C46 H46B 0.9600 . ?
C46 H46C 0.9600 . ?
C46 H46A 0.9600 . ?
C47 C52 1.393(6) . ?
C47 C48 1.393(7) . ?
C48 C49 1.371(7) . ?
C49 C50 1.404(5) . ?
C49 H49 0.9300 . ?
C50 C51 1.387(7) . ?
C51 C52 1.376(7) . ?
C51 C58 1.524(5) . ?
C52 H52 0.9300 . ?
C53 C54 1.490(8) . ?
C53 H53B 0.9700 . ?
C53 H53A 0.9700 . ?
C54 C55 1.440(10) . ?
C54 H54B 0.9700 . ?
C54 H54A 0.9700 . ?
C55 C57 1.408(19) . ?
C55 C56 1.453(10) . ?
C55 H55C 0.9700 . ?
C55 H55D 0.9700 . ?
C55 H55A 0.9700 . ?
C55 H55B 0.9700 . ?
C56 H56A 0.9600 . ?
C56 H56B 0.9600 . ?
C56 H56C 0.9600 . ?
C57 H57C 0.9600 . ?
C57 H57B 0.9600 . ?
C57 H57A 0.9600 . ?
C58 C59 1.532(5) . ?
C58 H58B 0.9700 . ?
C58 H58A 0.9700 . ?
C59 C64 1.384(8) . ?
C59 C60 1.389(7) . ?
C60 C61 1.414(6) . ?
C60 H60 0.9300 . ?
C61 C62 1.375(8) . ?
C62 C63 1.369(8) . ?
C62 C70 1.518(6) . ?
C63 C64 1.389(6) . ?
C63 H63 0.9300 . ?
C65 H65B 0.9600 . ?
C65 H65A 0.9600 . ?
C65 H65C 0.9600 . ?
C66 C67 1.483(10) . ?
C66 H66B 0.9700 . ?
C66 H66A 0.9700 . ?
C67 C68 1.559(14) . ?
C67 H67A 0.9700 . ?
C67 H67B 0.9700 . ?
C68 C69 1.466(9) . ?
C68 H68A 0.9700 . ?
C68 H68B 0.9700 . ?
C69 H69A 0.9600 . ?
C69 H69B 0.9600 . ?
C69 H69C 0.9600 . ?
C70 H70B 0.9700 . ?
C70 H70A 0.9700 . ?
